data_2011864
loop_
_publ_author_name
'Xiao, Yingxin'
'Voll, Ronald J.'
'Billodeaux, Damon R.'
'Fronczek, Frank R.'
'Younathan, Ezzat S.'

_publ_section_title
;
 2,5-<i>O</i>-Methylene-<small>D</small>-mannitol: two polymorphs and
 the NaI complex
;
_journal_issue 4
_journal_name_full 'Acta Crystallographica Section C'
_journal_page_first 379
_journal_page_last 382
_journal_paper_doi 10.1107/S0108270101000506
_journal_volume 57
_journal_year 2001
_chemical_formula_iupac 'NaI , C7 H14 O6 '
_chemical_formula_moiety 'Na + , I - , C7 H14 O6'
_chemical_formula_sum 'C7 H14 I Na O6'
_chemical_formula_weight 344.07
_chemical_name_systematic
;
4(R),7(R)-di-(hydroxymethyl)-5(R),6(R)-dihydroxy-1,3-dioxepane sodium iodide
;
_space_group_IT_number 20
_symmetry_cell_setting orthorhombic
_symmetry_space_group_name_Hall 'C 2c 2'
_symmetry_space_group_name_H-M 'C 2 2 21'
_audit_creation_method 'WinGX routine CIF_UPDATE'
_cell_angle_alpha 90
_cell_angle_beta 90
_cell_angle_gamma 90
_cell_formula_units_Z 4
_cell_length_a 6.948(3)
_cell_length_b 11.4543(6)
_cell_length_c 15.3050(7)
_cell_measurement_reflns_used 25
_cell_measurement_temperature 297
_cell_measurement_theta_max 31.3
_cell_measurement_theta_min 22.0
_cell_volume 1218.0(5)
_computing_cell_refinement 'CAD4 Express'
_computing_data_collection 'CAD4 Express (Enraf Nonius, 1994)'
_computing_data_reduction 'XCAD4 (Harms & Wocadlo, 1995)'
_computing_molecular_graphics 'Ortep-3 for Windows (Farrugia, 1997)'
_computing_publication_material 'WinGX publication routines (Farrugia, 1998)'
_computing_structure_refinement 'SHELXL97 (Sheldrick, 1997)'
_computing_structure_solution 'SHELXS97 (Sheldrick, 1997)'
_diffrn_measured_fraction_theta_full 1.00
_diffrn_measured_fraction_theta_max 1.00
_diffrn_measurement_device_type 'Enraf Nonius CAD4'
_diffrn_measurement_method '\w-2\q scans'
_diffrn_radiation_type MoK\a
_diffrn_radiation_wavelength .71073
_diffrn_reflns_av_R_equivalents .019
_diffrn_reflns_limit_h_max 12
_diffrn_reflns_limit_h_min 0
_diffrn_reflns_limit_k_max 20
_diffrn_reflns_limit_k_min 0
_diffrn_reflns_limit_l_max 27
_diffrn_reflns_limit_l_min -21
_diffrn_reflns_number 3069
_diffrn_reflns_theta_full 40.0
_diffrn_reflns_theta_max 40.0
_diffrn_reflns_theta_min 2.66
_diffrn_standards_decay_% 1.0
_diffrn_standards_interval_time 166
_diffrn_standards_number 3
_exptl_absorpt_coefficient_mu 2.67
_exptl_absorpt_correction_T_max .598
_exptl_absorpt_correction_T_min .430
_exptl_absorpt_correction_type psi-scan
_exptl_absorpt_process_details '(North et al., 1968)'
_exptl_crystal_colour colorless
_exptl_crystal_density_diffrn 1.876
_exptl_crystal_density_method 'not measured'
_exptl_crystal_description prism
_exptl_crystal_F_000 672
_exptl_crystal_size_max .38
_exptl_crystal_size_mid .32
_exptl_crystal_size_min .20
_refine_diff_density_max .66
_refine_diff_density_min -.86
_refine_ls_abs_structure_details 'Flack (1983), 758 Friedel pairs'
_refine_ls_abs_structure_Flack -.025(18)
_refine_ls_extinction_coef .0144(5)
_refine_ls_extinction_method 'SHELXL97 (Sheldrick, 1997)'
_refine_ls_goodness_of_fit_ref 1.091
_refine_ls_hydrogen_treatment constr
_refine_ls_matrix_type full
_refine_ls_number_parameters 73
_refine_ls_number_reflns 2871
_refine_ls_number_restraints 0
_refine_ls_restrained_S_all 1.091
_refine_ls_R_factor_gt .021
_refine_ls_shift/su_max .001
_refine_ls_structure_factor_coef Fsqd
_refine_ls_weighting_details 'calc w = 1/[\s^2^(Fo^2^)+(0.0265P)^2^+0.4538P] where P=(Fo^2^+2Fc^2^)/3'
_refine_ls_weighting_scheme calc
_refine_ls_wR_factor_ref .059
_reflns_number_gt 2628
_reflns_number_total 2871
_reflns_threshold_expression I>2\s(I)
_cod_data_source_file da1162.cif
_cod_data_source_block III
_cod_original_cell_volume 1218.1(5)
_cod_database_code 2011864

loop_
_symmetry_equiv_pos_as_xyz
'x, y, z'
'-x, -y, z+1/2'
'-x, y, -z+1/2'
'x, -y, -z'
'x+1/2, y+1/2, z'
'-x+1/2, -y+1/2, z+1/2'
'-x+1/2, y+1/2, -z+1/2'
'x+1/2, -y+1/2, -z'

loop_
_atom_site_label
_atom_site_fract_x
_atom_site_fract_y
_atom_site_fract_z
_atom_site_U_iso_or_equiv
_atom_site_adp_type
_atom_site_calc_flag
_atom_site_refinement_flags
_atom_site_occupancy
_atom_site_disorder_assembly
_atom_site_disorder_group
_atom_site_type_symbol
O1 .5555(2) .14990(15) .64110(13) .0599(4) Uani d . 1 . . O
H1O .4804 .1124 .6107 .09 Uiso calc R 1 . . H
O2 .84362(16) .26345(9) .72186(10) .0380(2) Uani d . 1 . . O
O3 .91871(19) -.04362(10) .66643(9) .0403(2) Uani d . 1 . . O
H3O .9995 -.0356 .6279 .06 Uiso calc R 1 . . H
C1 .7346(3) .16201(17) .59629(13) .0491(4) Uani d . 1 . . C
H1A .7332 .2319 .5605 .059 Uiso calc R 1 . . H
H1B .7559 .0952 .5585 .059 Uiso calc R 1 . . H
C2 .8930(2) .16997(13) .66356(11) .0359(3) Uani d . 1 . . C
H2 1.0156 .1872 .6347 .043 Uiso calc R 1 . . H
C3 .9130(2) .05947(11) .71928(10) .0325(2) Uani d . 1 . . C
H3 .7976 .0542 .7559 .039 Uiso calc R 1 . . H
C7 1 .33228(18) .75 .0431(5) Uani d S 1 . . C
H7 .9584 .3821 .7976 .052 Uiso calc PR 1.0 . . H
I .74135(2) 0 1 .04623(6) Uani d S 1 . . I
Na 1 -.21442(9) .75 .0396(2) Uani d S 1 . . Na

loop_
_atom_site_aniso_label
_atom_site_aniso_U_11
_atom_site_aniso_U_22
_atom_site_aniso_U_33
_atom_site_aniso_U_12
_atom_site_aniso_U_13
_atom_site_aniso_U_23
O1 .0386(6) .0671(9) .0741(10) .0018(6) -.0123(7) -.0269(8)
O2 .0276(4) .0286(4) .0578(7) .0022(3) -.0010(5) -.0051(4)
O3 .0467(6) .0284(4) .0456(6) -.0005(4) .0055(5) -.0062(4)
C1 .0527(10) .0441(8) .0503(8) .0073(8) -.0089(8) -.0016(6)
C2 .0340(6) .0286(5) .0452(8) .0039(5) .0023(5) .0005(5)
C3 .0304(6) .0254(5) .0418(7) -.0004(4) .0051(5) -.0027(5)
C7 .0306(8) .0243(7) .0746(16) 0 -.0058(10) 0
I .04411(8) .05565(10) .03894(8) 0 0 .00966(6)
Na .0312(4) .0280(4) .0595(6) 0 .0008(4) 0

loop_
_atom_type_symbol
_atom_type_description
_atom_type_scat_dispersion_real
_atom_type_scat_dispersion_imag
_atom_type_scat_source
I I -.4742 1.8119 'International Tables Vol C Tables 4.2.6.8 and 6.1.1.4'
Na Na .0362 .0249 'International Tables Vol C Tables 4.2.6.8 and 6.1.1.4'
O O .0106 .006 'International Tables Vol C Tables 4.2.6.8 and 6.1.1.4'
C C .0033 .0016 'International Tables Vol C Tables 4.2.6.8 and 6.1.1.4'
H H 0 0 'International Tables Vol C Tables 4.2.6.8 and 6.1.1.4'

loop_
_geom_angle_atom_site_label_1
_geom_angle_atom_site_label_2
_geom_angle_atom_site_label_3
_geom_angle_site_symmetry_1
_geom_angle_site_symmetry_3
_geom_angle
_geom_angle_publ_flag
C1 O1 H1O . . 109.5 ?
C7 O2 C2 . . 115.02(11) ?
C7 O2 Na . 5_455 129.96(9) ?
C2 O2 Na . 5_455 114.91(9) ?
C3 O3 H3O . . 109.5 ?
O1 C1 C2 . . 108.28(16) ?
O1 C1 H1A . . 110.0 ?
C2 C1 H1A . . 110.0 ?
O1 C1 H1B . . 110.0 ?
C2 C1 H1B . . 110.0 ?
H1A C1 H1B . . 108.4 ?
O2 C2 C1 . . 107.15(13) ?
O2 C2 C3 . . 106.97(13) ?
C1 C2 C3 . . 113.31(13) ?
O2 C2 H2 . . 109.8 ?
C1 C2 H2 . . 109.8 ?
C3 C2 H2 . . 109.8 ?
O3 C3 C3 . 3_756 108.97(10) ?
O3 C3 C2 . . 111.67(12) ?
C3 C3 C2 3_756 . 114.41(10) ?
O3 C3 H3 . . 107.1 ?
C3 C3 H3 3_756 . 107.1 ?
C2 C3 H3 . . 107.1 ?
O2 C7 O2 . 3_756 112.00(16) ?
O2 C7 H7 . . 109.2 ?
O2 C7 H7 3_756 . 109.2 ?
H7 C7 H7 . 3_756 107.9 ?
O1 Na O1 5_545 7_646 95.49(11) y
O1 Na O3 5_545 3_756 153.05(5) y
O1 Na O3 7_646 3_756 101.69(6) y
O1 Na O2 5_545 5_545 68.87(5) y
O1 Na O2 7_646 5_545 102.75(5) y
O3 Na O2 3_756 5_545 87.05(4) y
O1 Na O2 5_545 7_646 102.75(5) y
O1 Na O2 7_646 7_646 68.87(5) y
O3 Na O2 3_756 7_646 102.74(5) y
O2 Na O2 5_545 7_646 168.07(7) y

loop_
_geom_bond_atom_site_label_1
_geom_bond_atom_site_label_2
_geom_bond_site_symmetry_2
_geom_bond_distance
_geom_bond_publ_flag
O1 C1 . 1.428(3) ?
O1 H1O . .82 ?
O2 C7 . 1.4098(15) ?
O2 C2 . 1.4354(19) ?
O2 Na 5_455 2.4393(11) ?
O3 C3 . 1.4318(17) ?
O3 H3O . .82 ?
C1 C2 . 1.510(2) ?
C1 H1A . .97 ?
C1 H1B . .97 ?
C2 C3 . 1.533(2) ?
C2 H2 . .98 ?
C3 C3 3_756 1.532(3) ?
C3 H3 . .98 ?
C7 O2 3_756 1.4098(15) ?
C7 H7 . .97 ?
Na O1 5_545 2.3112(17) y
Na O1 7_646 2.3112(17) ?
Na O2 5_545 2.4393(11) y
Na O2 7_646 2.4393(11) ?
Na O3 3_756 2.4047(15) y

loop_
_geom_hbond_atom_site_label_D
_geom_hbond_atom_site_label_H
_geom_hbond_atom_site_label_A
_geom_hbond_site_symmetry_A
_geom_hbond_distance_DH
_geom_hbond_distance_HA
_geom_hbond_distance_DA
_geom_hbond_angle_DHA
O1 H1O I 2_654 .82 2.63 3.4447(14) 174
O3 H3O I 2_754 .82 2.69 3.5095(13) 177

loop_
_geom_torsion_atom_site_label_1
_geom_torsion_atom_site_label_2
_geom_torsion_atom_site_label_3
_geom_torsion_atom_site_label_4
_geom_torsion_site_symmetry_1
_geom_torsion_site_symmetry_3
_geom_torsion_site_symmetry_4
_geom_torsion
C7 O2 C2 C1 . . . -141.66(14)
Na O2 C2 C1 5_455 . . 34.89(16)
C7 O2 C2 C3 . . . 96.52(15)
Na O2 C2 C3 5_455 . . -86.93(12)
O1 C1 C2 O2 . . . -54.50(18)
O1 C1 C2 C3 . . . 63.25(18)
O2 C2 C3 O3 . . . 166.75(12)
C1 C2 C3 O3 . . . 48.90(17)
O2 C2 C3 C3 . . 3_756 -68.89(17)
C2 C3 C3 C2 . 3_756 3_756 49.82(17)
O3 C3 C3 O3 . 3_756 3_756 -58.61(15)
C1 C2 C3 C3 . . 3_756 173.26(15)
C2 O2 C7 O2 . . 3_756 -47.30(10)
Na O2 C7 O2 5_455 . 3_756 136.78(14)
